data_4309581
loop_
_publ_author_name
'Martha Baskett'
'Paul M. Lahti'
'Armando Paduan-Filho'
'Nei F. Oliveira'

_publ_contact_author_address
;
[a]Department of Chemistry, University of Massachusetts,
Amherst, MA  01003 USA
[b]Instituto de Fisica, Universidade de S\~ao Paulo, S. P., 
Brazil
;
_publ_contact_author_email 'lahti@chem.umass.edu '
_publ_contact_author_fax '1-413-545-4490 '
_publ_contact_author_name
;
Martha Baskett, Paul M. Lahti,[a]
 Armando Paduan-Filho, Nei F. Oliveira Jr. [b]
;
_publ_contact_author_phone '1-413-545-4890 '
_publ_section_title
;
Cyclic M2(RL)2 Coordination Complexes of
5-(3-[N-tert-Butyl-N-aminoxyl]phenyl)pyrimidine with Paramagnetic
Transition Metal Dications
;
_journal_name_full 'Inorganic Chemistry'
_journal_page_first 6725
_journal_page_last 6735
_journal_paper_doi 10.1021/ic050435t
_journal_volume 44
_journal_year 2005
_chemical_formula_sum 'C48 H36 Cu2 F24 N6 O10'
_chemical_formula_weight 1439.91
_chemical_name_systematic
; 
 ? 
;
_space_group_IT_number 2
_symmetry_cell_setting triclinic
_symmetry_space_group_name_Hall '-P 1'
_symmetry_space_group_name_H-M 'P -1'
_atom_sites_solution_hydrogens geom
_atom_sites_solution_primary direct
_atom_sites_solution_secondary difmap
_audit_creation_method SHELXL-97
_cell_angle_alpha 76.6884(5)
_cell_angle_beta 81.6336(5)
_cell_angle_gamma 82.0372(7)
_cell_formula_units_Z 2
_cell_length_a 9.51840(10)
_cell_length_b 15.8656(2)
_cell_length_c 19.4793(3)
_cell_measurement_reflns_used 9566
_cell_measurement_temperature 173(2)
_cell_measurement_theta_max 25.03
_cell_measurement_theta_min 4.08
_cell_volume 2815.27(6)
_computing_structure_refinement 'SHELXL-97 (Sheldrick, 1997)'
_computing_structure_solution 'SHELXS-97 (Sheldrick, 1990)'
_diffrn_ambient_temperature 293(2)
_diffrn_measured_fraction_theta_full 0.990
_diffrn_measured_fraction_theta_max 0.990
_diffrn_measurement_device_type 'Nonius KappaCCD area detector'
_diffrn_radiation_monochromator graphite
_diffrn_radiation_source 'fine-focus sealed tube'
_diffrn_radiation_type MoK\a
_diffrn_radiation_wavelength 0.71073
_diffrn_reflns_av_R_equivalents 0.0312
_diffrn_reflns_av_sigmaI/netI 0.0553
_diffrn_reflns_limit_h_max 11
_diffrn_reflns_limit_h_min -10
_diffrn_reflns_limit_k_max 18
_diffrn_reflns_limit_k_min -18
_diffrn_reflns_limit_l_max 22
_diffrn_reflns_limit_l_min -23
_diffrn_reflns_number 17440
_diffrn_reflns_theta_full 25.04
_diffrn_reflns_theta_max 25.04
_diffrn_reflns_theta_min 4.11
_exptl_absorpt_coefficient_mu 0.896
_exptl_absorpt_correction_T_max 0.9779
_exptl_absorpt_correction_T_min 0.5342
_exptl_crystal_colour yellow
_exptl_crystal_density_diffrn 1.699
_exptl_crystal_density_method 'not measured'
_exptl_crystal_description needle
_exptl_crystal_F_000 1440
_exptl_crystal_size_max 0.80
_exptl_crystal_size_mid 0.10
_exptl_crystal_size_min 0.03
_refine_diff_density_max 1.554
_refine_diff_density_min -0.798
_refine_diff_density_rms 0.094
_refine_ls_extinction_method none
_refine_ls_goodness_of_fit_ref 1.015
_refine_ls_hydrogen_treatment mixed
_refine_ls_matrix_type full
_refine_ls_number_parameters 799
_refine_ls_number_reflns 9868
_refine_ls_number_restraints 0
_refine_ls_restrained_S_all 1.015
_refine_ls_R_factor_all 0.0899
_refine_ls_R_factor_gt 0.0667
_refine_ls_shift/su_max 0.057
_refine_ls_shift/su_mean 0.001
_refine_ls_structure_factor_coef Fsqd
_refine_ls_weighting_details 'calc w=1/[\s^2^(Fo^2^)+(0.0687P)^2^+11.2943P] where P=(Fo^2^+2Fc^2^)/3'
_refine_ls_weighting_scheme calc
_refine_ls_wR_factor_gt 0.1579
_refine_ls_wR_factor_ref 0.1732
_reflns_number_gt 7518
_reflns_number_total 9868
_reflns_threshold_expression >2sigma(I)
_cod_data_source_file ic050435tsi20050701_125819_2.cif
_cod_data_source_block Baskett_Cu_Complex_173K
_cod_depositor_comments
;
The following automatic conversions were performed:
'_symmetry_cell_setting' value 'Triclinic' changed to 'triclinic'
according to '/home/saulius/struct/CIF-dictionaries/cif_core.dic'
dictionary named 'cif_core.dic' version 2.4.1 from 2010-06-29.

Automatic conversion script
Id: cif_fix_enum 1527 2010-12-29 10:47:43Z saulius 
;
_cod_database_code 4309581

loop_
_symmetry_equiv_pos_as_xyz
'x, y, z'
'-x, -y, -z'

loop_
_atom_site_label
_atom_site_type_symbol
_atom_site_fract_x
_atom_site_fract_y
_atom_site_fract_z
_atom_site_U_iso_or_equiv
_atom_site_adp_type
_atom_site_occupancy
_atom_site_symmetry_multiplicity
_atom_site_calc_flag
_atom_site_refinement_flags
_atom_site_disorder_assembly
_atom_site_disorder_group
Cu1 Cu 0.51461(7) 0.28401(4) 0.09479(3) 0.03163(18) Uani 1 1 d . . .
O1 O 0.7097(5) 0.2200(3) 0.0650(2) 0.0534(11) Uani 1 1 d . . .
O2 O 0.5312(4) 0.1941(2) 0.1961(2) 0.0461(10) Uani 1 1 d . . .
O3 O 0.5500(4) 0.3640(2) -0.01410(19) 0.0394(9) Uani 1 1 d . . .
O4 O 0.4181(4) 0.2096(2) 0.05671(18) 0.0369(8) Uani 1 1 d . . .
O5 O 0.6849(3) 0.6579(2) -0.13402(17) 0.0290(7) Uani 1 1 d . . .
N1 N 0.6016(4) 0.3717(2) 0.1298(2) 0.0281(9) Uani 1 1 d . . .
N2 N 0.6321(5) 0.4343(3) 0.2253(2) 0.0317(9) Uani 1 1 d . . .
N3 N 0.8055(4) 0.6819(2) -0.1267(2) 0.0270(9) Uani 1 1 d . . .
C1 C 0.8432(9) 0.0966(5) 0.0355(4) 0.072(2) Uani 1 1 d . . .
C2 C 0.7422(7) 0.1397(4) 0.0864(3) 0.0466(14) Uani 1 1 d . . .
C3 C 0.6939(7) 0.0873(4) 0.1513(3) 0.0490(15) Uani 1 1 d . . .
H3 H 0.7290 0.0287 0.1611 0.059 Uiso 1 1 calc R . .
C4 C 0.5963(6) 0.1191(4) 0.2015(3) 0.0424(13) Uani 1 1 d . . .
C5 C 0.5594(10) 0.0580(5) 0.2729(4) 0.073(2) Uani 1 1 d . . .
C6 C 0.6248(6) 0.3797(3) -0.1356(3) 0.0360(12) Uani 1 1 d . . .
C7 C 0.5494(5) 0.3307(3) -0.0661(3) 0.0298(11) Uani 1 1 d . . .
C8 C 0.4921(5) 0.2547(3) -0.0676(3) 0.0327(11) Uani 1 1 d . . .
H8 H 0.4965 0.2390 -0.1111 0.039 Uiso 1 1 calc R . .
C9 C 0.4296(5) 0.2020(3) -0.0079(3) 0.0319(11) Uani 1 1 d . . .
C10 C 0.3584(6) 0.1260(4) -0.0167(3) 0.0382(12) Uani 1 1 d . . .
C11 C 0.6829(5) 0.4275(3) 0.0855(3) 0.0275(10) Uani 1 1 d . . .
H11 H 0.7018 0.4238 0.0380 0.033 Uiso 1 1 calc R . .
C12 C 0.5804(5) 0.3769(3) 0.1985(3) 0.0313(11) Uani 1 1 d . . .
H12 H 0.5252 0.3372 0.2298 0.038 Uiso 1 1 calc R . .
C13 C 0.7106(5) 0.4910(3) 0.1793(3) 0.0298(11) Uani 1 1 d . . .
H13 H 0.7470 0.5326 0.1964 0.036 Uiso 1 1 calc R . .
C14 C 0.7405(5) 0.4909(3) 0.1077(2) 0.0263(10) Uani 1 1 d . . .
C15 C 0.8245(5) 0.5555(3) 0.0563(2) 0.0265(10) Uani 1 1 d . . .
C16 C 0.7852(5) 0.5864(3) -0.0115(2) 0.0259(10) Uani 1 1 d . . .
H16 H 0.7107 0.5639 -0.0249 0.031 Uiso 1 1 calc R . .
C17 C 0.8557(5) 0.6508(3) -0.0600(2) 0.0263(10) Uani 1 1 d . . .
C18 C 0.9693(5) 0.6839(3) -0.0395(3) 0.0336(11) Uani 1 1 d . . .
H18 H 1.0163 0.7275 -0.0710 0.040 Uiso 1 1 calc R . .
C19 C 1.0105(6) 0.6513(4) 0.0275(3) 0.0374(12) Uani 1 1 d . . .
H19 H 1.0866 0.6728 0.0404 0.045 Uiso 1 1 calc R . .
C20 C 0.9407(5) 0.5869(3) 0.0763(3) 0.0328(11) Uani 1 1 d . . .
H20 H 0.9701 0.5651 0.1211 0.039 Uiso 1 1 calc R . .
C21 C 0.8802(5) 0.7413(3) -0.1908(3) 0.0332(11) Uani 1 1 d . . .
C22 C 0.8063(6) 0.7414(4) -0.2553(3) 0.0412(13) Uani 1 1 d . . .
H22A H 0.7087 0.7661 -0.2483 0.062 Uiso 1 1 calc R . .
H22B H 0.8092 0.6827 -0.2611 0.062 Uiso 1 1 calc R . .
H22C H 0.8546 0.7756 -0.2969 0.062 Uiso 1 1 calc R . .
C23 C 1.0366(6) 0.7044(4) -0.2037(3) 0.0455(14) Uani 1 1 d . . .
H23A H 1.0849 0.7060 -0.1641 0.068 Uiso 1 1 calc R . .
H23B H 1.0815 0.7389 -0.2462 0.068 Uiso 1 1 calc R . .
H23C H 1.0414 0.6453 -0.2089 0.068 Uiso 1 1 calc R . .
C24 C 0.8616(7) 0.8335(3) -0.1770(3) 0.0439(14) Uani 1 1 d . . .
H24A H 0.7617 0.8533 -0.1701 0.066 Uiso 1 1 calc R . .
H24B H 0.9070 0.8718 -0.2170 0.066 Uiso 1 1 calc R . .
H24C H 0.9045 0.8331 -0.1352 0.066 Uiso 1 1 calc R . .
F1 F 0.9143(9) 0.1545(6) -0.0166(5) 0.065(2) Uiso 0.50 1 d P . .
F2 F 0.9596(15) 0.0491(9) 0.0690(7) 0.118(4) Uiso 0.50 1 d P . .
F3 F 0.8023(14) 0.0408(9) 0.0130(7) 0.113(4) Uiso 0.50 1 d P . .
F1A F 0.8769(9) 0.0105(6) 0.0569(5) 0.070(2) Uiso 0.50 1 d P . .
F2A F 0.7620(9) 0.0891(6) -0.0187(5) 0.070(2) Uiso 0.50 1 d P . .
F3A F 0.9539(13) 0.1310(8) 0.0134(7) 0.099(3) Uiso 0.50 1 d P . .
F4 F 0.6305(11) -0.0156(4) 0.2809(3) 0.200(5) Uani 1 1 d . . .
F5 F 0.5784(6) 0.0929(4) 0.3257(2) 0.1085(18) Uani 1 1 d . . .
F6 F 0.4204(8) 0.0503(5) 0.2851(3) 0.136(3) Uani 1 1 d . . .
F7 F 0.7611(3) 0.3466(2) -0.14545(18) 0.0508(8) Uani 1 1 d . . .
F8 F 0.6246(4) 0.4636(2) -0.13591(18) 0.0525(9) Uani 1 1 d . . .
F9 F 0.5644(4) 0.3756(2) -0.19233(16) 0.0487(8) Uani 1 1 d . . .
F10 F 0.4203(9) 0.0934(6) -0.0725(5) 0.046(2) Uiso 0.50 1 d P . .
F11 F 0.2189(8) 0.1383(5) -0.0014(5) 0.047(2) Uiso 0.50 1 d P . .
F12 F 0.4040(9) 0.0534(5) 0.0323(4) 0.0420(19) Uiso 0.50 1 d P . .
F10A F 0.3846(9) 0.1090(5) -0.0810(4) 0.040(2) Uiso 0.50 1 d P . .
F11A F 0.2186(8) 0.1577(5) -0.0279(4) 0.0432(19) Uiso 0.50 1 d P . .
F12A F 0.3510(10) 0.0620(5) 0.0387(4) 0.050(2) Uiso 0.50 1 d P . .
Cu2 Cu -0.01382(6) 0.73421(4) 0.41690(3) 0.02912(17) Uani 1 1 d . . .
O1A O -0.1316(4) 0.7626(2) 0.33910(18) 0.0362(8) Uani 1 1 d . . .
O2A O 0.0397(4) 0.5992(2) 0.39018(19) 0.0387(9) Uani 1 1 d . . .
O3A O -0.0425(4) 0.8731(2) 0.43053(19) 0.0402(9) Uani 1 1 d . . .
O4A O 0.1556(4) 0.7689(2) 0.3484(2) 0.0396(9) Uani 1 1 d . . .
O5A O 0.1806(3) 0.2987(2) 0.51100(17) 0.0285(7) Uani 1 1 d . . .
N1A N 0.0985(4) 0.6912(2) 0.5000(2) 0.0270(9) Uani 1 1 d . . .
N2A N 0.1389(5) 0.7031(3) 0.6147(2) 0.0333(10) Uani 1 1 d . . .
N3A N 0.3122(4) 0.2828(3) 0.5248(2) 0.0292(9) Uani 1 1 d . . .
C1A C -0.1975(7) 0.7802(4) 0.2256(3) 0.0502(15) Uani 1 1 d . . .
C2A C -0.1187(6) 0.7269(3) 0.2861(3) 0.0340(11) Uani 1 1 d . . .
C3A C -0.0454(6) 0.6474(3) 0.2772(3) 0.0352(12) Uani 1 1 d . . .
H3A H -0.0454 0.6310 0.2344 0.042 Uiso 1 1 calc R . .
C4A C 0.0286(5) 0.5907(3) 0.3298(3) 0.0310(11) Uani 1 1 d . . .
C5A C 0.1081(6) 0.5062(3) 0.3118(3) 0.0379(12) Uani 1 1 d . . .
C6A C -0.0519(7) 1.0245(4) 0.3908(3) 0.0518(16) Uani 1 1 d . . .
C7A C 0.0040(6) 0.9318(3) 0.3822(3) 0.0369(12) Uani 1 1 d . . .
C8A C 0.1018(6) 0.9238(4) 0.3228(3) 0.0436(14) Uani 1 1 d . . .
H8A H 0.1236 0.9742 0.2898 0.052 Uiso 1 1 calc R . .
C9A C 0.1677(6) 0.8446(3) 0.3107(3) 0.0377(12) Uani 1 1 d . . .
C10A C 0.2698(7) 0.8456(4) 0.2429(4) 0.0526(16) Uani 1 1 d . . .
C11A C 0.1813(5) 0.6145(3) 0.5079(2) 0.0270(10) Uani 1 1 d . . .
H11A H 0.1979 0.5855 0.4706 0.032 Uiso 1 1 calc R . .
C12A C 0.0820(5) 0.7322(3) 0.5544(3) 0.0320(11) Uani 1 1 d . . .
H12A H 0.0258 0.7856 0.5492 0.038 Uiso 1 1 calc R . .
C13A C 0.2183(5) 0.6257(3) 0.6218(3) 0.0302(11) Uani 1 1 d . . .
H13A H 0.2590 0.6032 0.6637 0.036 Uiso 1 1 calc R . .
C14A C 0.2424(5) 0.5774(3) 0.5691(2) 0.0269(10) Uani 1 1 d . . .
C15A C 0.3267(5) 0.4900(3) 0.5784(3) 0.0294(10) Uani 1 1 d . . .
C16A C 0.2872(5) 0.4271(3) 0.5474(2) 0.0279(10) Uani 1 1 d . . .
H16A H 0.2109 0.4407 0.5204 0.033 Uiso 1 1 calc R . .
C17A C 0.3614(5) 0.3443(3) 0.5566(3) 0.0293(10) Uani 1 1 d . . .
C18A C 0.4757(6) 0.3235(3) 0.5971(3) 0.0363(12) Uani 1 1 d . . .
H18A H 0.5258 0.2681 0.6033 0.044 Uiso 1 1 calc R . .
C19A C 0.5134(5) 0.3855(4) 0.6277(3) 0.0374(12) Uani 1 1 d . . .
H19A H 0.5896 0.3717 0.6547 0.045 Uiso 1 1 calc R . .
C20A C 0.4400(5) 0.4682(3) 0.6192(3) 0.0334(11) Uani 1 1 d . . .
H20A H 0.4666 0.5092 0.6407 0.040 Uiso 1 1 calc R . .
C21A C 0.4014(6) 0.2054(3) 0.5016(3) 0.0377(12) Uani 1 1 d . . .
C22A C 0.5451(6) 0.2349(4) 0.4639(4) 0.0517(16) Uani 1 1 d . . .
H22D H 0.5935 0.2543 0.4964 0.078 Uiso 1 1 calc R . .
H22E H 0.5288 0.2818 0.4239 0.078 Uiso 1 1 calc R . .
H22F H 0.6028 0.1869 0.4479 0.078 Uiso 1 1 calc R . .
C23A C 0.3230(6) 0.1789(4) 0.4480(3) 0.0467(14) Uani 1 1 d . . .
H23D H 0.2310 0.1627 0.4704 0.070 Uiso 1 1 calc R . .
H23E H 0.3778 0.1303 0.4316 0.070 Uiso 1 1 calc R . .
H23F H 0.3110 0.2270 0.4084 0.070 Uiso 1 1 calc R . .
C24A C 0.4175(7) 0.1304(4) 0.5652(4) 0.0498(15) Uani 1 1 d . . .
H24D H 0.3249 0.1140 0.5863 0.075 Uiso 1 1 calc R . .
H24E H 0.4634 0.1481 0.5995 0.075 Uiso 1 1 calc R . .
H24F H 0.4744 0.0816 0.5502 0.075 Uiso 1 1 calc R . .
F1B F -0.3105(11) 0.8291(7) 0.2468(5) 0.076(3) Uiso 0.50 1 d P . .
F2B F -0.1174(16) 0.8265(10) 0.1793(8) 0.128(5) Uiso 0.50 1 d P . .
F3B F -0.2500(10) 0.7306(6) 0.1902(5) 0.070(2) Uiso 0.50 1 d P . .
F1C F -0.1653(9) 0.7521(6) 0.1654(5) 0.067(2) Uiso 0.50 1 d P . .
F2C F -0.3349(10) 0.7948(7) 0.2457(5) 0.073(3) Uiso 0.50 1 d P . .
F3C F -0.1468(8) 0.8605(5) 0.2029(4) 0.0531(18) Uiso 0.50 1 d P . .
F4A F 0.2469(4) 0.5125(2) 0.2966(2) 0.0666(11) Uani 1 1 d . . .
F5A F 0.0665(6) 0.4855(3) 0.2561(2) 0.0872(15) Uani 1 1 d . . .
F6A F 0.0942(4) 0.4389(2) 0.3654(2) 0.0578(10) Uani 1 1 d . . .
F7A F -0.1634(6) 1.0291(3) 0.4378(3) 0.0950(17) Uani 1 1 d . . .
F8A F 0.0483(6) 1.0638(3) 0.4066(4) 0.112(2) Uani 1 1 d . . .
F9A F -0.0902(5) 1.0758(3) 0.3306(2) 0.0868(15) Uani 1 1 d . . .
F10B F 0.2719(9) 0.9230(5) 0.1986(4) 0.056(2) Uiso 0.50 1 d P . .
F11B F 0.2348(12) 0.7938(8) 0.2064(6) 0.082(3) Uiso 0.50 1 d P . .
F12B F 0.1987(10) 0.8238(7) 0.1922(5) 0.068(3) Uiso 0.50 1 d P . .
F10C F 0.3780(9) 0.7849(6) 0.2478(5) 0.062(2) Uiso 0.50 1 d P . .
F11C F 0.3231(10) 0.9210(5) 0.2151(5) 0.059(2) Uiso 0.50 1 d P . .
F12C F 0.4028(11) 0.8146(7) 0.2604(5) 0.080(3) Uiso 0.50 1 d P . .

loop_
_atom_site_aniso_label
_atom_site_aniso_U_11
_atom_site_aniso_U_22
_atom_site_aniso_U_33
_atom_site_aniso_U_23
_atom_site_aniso_U_13
_atom_site_aniso_U_12
Cu1 0.0459(4) 0.0270(3) 0.0245(3) -0.0035(2) -0.0084(3) -0.0116(3)
O1 0.078(3) 0.043(2) 0.043(2) -0.0035(19) -0.011(2) -0.026(2)
O2 0.047(2) 0.034(2) 0.057(3) -0.0144(19) -0.0069(19) 0.0036(17)
O3 0.043(2) 0.049(2) 0.034(2) -0.0202(18) 0.0030(16) -0.0181(17)
O4 0.043(2) 0.041(2) 0.031(2) -0.0118(16) 0.0033(16) -0.0202(17)
O5 0.0341(18) 0.0281(17) 0.0275(18) -0.0070(14) -0.0079(14) -0.0066(14)
N1 0.037(2) 0.025(2) 0.023(2) -0.0037(16) -0.0071(17) -0.0060(17)
N2 0.041(2) 0.034(2) 0.023(2) -0.0066(18) -0.0083(18) -0.0070(19)
N3 0.032(2) 0.024(2) 0.025(2) -0.0040(16) -0.0021(17) -0.0063(16)
C1 0.077(5) 0.082(5) 0.075(5) -0.039(4) 0.018(4) -0.061(4)
C2 0.055(4) 0.045(4) 0.047(4) -0.018(3) -0.006(3) -0.015(3)
C3 0.062(4) 0.032(3) 0.045(3) -0.005(3) 0.003(3) 0.007(3)
C4 0.056(4) 0.034(3) 0.035(3) -0.006(2) -0.004(3) 0.000(3)
C5 0.101(6) 0.055(4) 0.048(4) -0.002(3) 0.014(4) 0.005(4)
C6 0.037(3) 0.038(3) 0.035(3) -0.010(2) -0.004(2) -0.005(2)
C7 0.030(3) 0.037(3) 0.024(3) -0.012(2) -0.001(2) -0.003(2)
C8 0.039(3) 0.038(3) 0.025(3) -0.014(2) -0.003(2) -0.005(2)
C9 0.030(3) 0.036(3) 0.033(3) -0.014(2) -0.002(2) -0.003(2)
C10 0.039(3) 0.041(3) 0.039(3) -0.016(3) -0.001(2) -0.009(2)
C11 0.034(3) 0.026(2) 0.023(2) -0.0037(19) -0.008(2) -0.003(2)
C12 0.037(3) 0.030(3) 0.025(3) -0.001(2) -0.005(2) -0.006(2)
C13 0.037(3) 0.028(3) 0.026(3) -0.006(2) -0.008(2) -0.004(2)
C14 0.027(2) 0.028(2) 0.024(2) -0.0046(19) -0.0064(19) -0.0014(19)
C15 0.029(2) 0.024(2) 0.028(3) -0.0079(19) -0.0042(19) -0.0028(19)
C16 0.030(2) 0.024(2) 0.025(2) -0.0056(19) -0.0027(19) -0.0074(19)
C17 0.027(2) 0.026(2) 0.027(2) -0.009(2) -0.0034(19) 0.0005(19)
C18 0.038(3) 0.035(3) 0.032(3) -0.009(2) -0.002(2) -0.015(2)
C19 0.038(3) 0.044(3) 0.036(3) -0.011(2) -0.008(2) -0.015(2)
C20 0.035(3) 0.035(3) 0.032(3) -0.008(2) -0.010(2) -0.006(2)
C21 0.036(3) 0.033(3) 0.026(3) 0.000(2) 0.003(2) -0.006(2)
C22 0.045(3) 0.047(3) 0.026(3) 0.001(2) 0.000(2) -0.003(3)
C23 0.041(3) 0.056(4) 0.036(3) -0.007(3) 0.000(2) 0.000(3)
C24 0.056(4) 0.027(3) 0.044(3) -0.001(2) 0.007(3) -0.011(2)
F4 0.363(12) 0.068(4) 0.078(4) 0.039(3) 0.079(5) 0.087(5)
F5 0.127(5) 0.144(5) 0.044(3) -0.016(3) 0.000(3) 0.002(4)
F6 0.135(5) 0.147(6) 0.108(5) 0.032(4) 0.006(4) -0.075(5)
F7 0.0375(18) 0.060(2) 0.047(2) -0.0026(16) 0.0035(15) -0.0025(15)
F8 0.070(2) 0.0361(18) 0.053(2) -0.0094(15) -0.0030(17) -0.0143(16)
F9 0.060(2) 0.057(2) 0.0293(17) -0.0039(15) -0.0106(15) -0.0122(16)
Cu2 0.0384(3) 0.0246(3) 0.0258(3) -0.0058(2) -0.0079(3) -0.0034(2)
O1A 0.043(2) 0.0346(19) 0.031(2) -0.0096(16) -0.0082(16) 0.0032(16)
O2A 0.050(2) 0.039(2) 0.030(2) -0.0116(16) -0.0126(17) 0.0016(17)
O3A 0.052(2) 0.032(2) 0.036(2) -0.0057(16) 0.0027(17) -0.0117(17)
O4A 0.050(2) 0.029(2) 0.038(2) -0.0061(16) -0.0044(17) -0.0012(16)
O5A 0.0320(18) 0.0287(17) 0.0254(17) -0.0029(14) -0.0059(14) -0.0080(14)
N1A 0.029(2) 0.026(2) 0.026(2) -0.0052(17) -0.0027(16) -0.0071(17)
N2A 0.039(2) 0.036(2) 0.028(2) -0.0108(19) -0.0058(18) -0.0049(19)
N3A 0.033(2) 0.025(2) 0.028(2) -0.0035(17) -0.0059(17) -0.0039(17)
C1A 0.059(4) 0.059(4) 0.032(3) -0.012(3) -0.007(3) 0.001(3)
C2A 0.038(3) 0.036(3) 0.029(3) -0.007(2) -0.007(2) -0.002(2)
C3A 0.045(3) 0.039(3) 0.025(3) -0.012(2) -0.009(2) -0.002(2)
C4A 0.033(3) 0.031(3) 0.029(3) -0.007(2) -0.002(2) -0.007(2)
C5A 0.043(3) 0.032(3) 0.037(3) -0.005(2) -0.005(2) -0.004(2)
C6A 0.069(4) 0.032(3) 0.049(4) -0.007(3) 0.013(3) -0.009(3)
C7A 0.048(3) 0.025(3) 0.038(3) -0.006(2) 0.000(2) -0.008(2)
C8A 0.055(3) 0.029(3) 0.041(3) -0.003(2) 0.007(3) -0.006(2)
C9A 0.042(3) 0.036(3) 0.035(3) -0.005(2) -0.005(2) -0.007(2)
C10A 0.054(4) 0.037(3) 0.062(4) -0.009(3) 0.005(3) -0.003(3)
C11A 0.032(3) 0.027(2) 0.024(2) -0.0070(19) -0.0030(19) -0.006(2)
C12A 0.036(3) 0.029(3) 0.032(3) -0.011(2) -0.004(2) -0.002(2)
C13A 0.032(3) 0.037(3) 0.023(2) -0.004(2) -0.004(2) -0.011(2)
C14A 0.027(2) 0.030(3) 0.025(2) -0.005(2) -0.0040(19) -0.009(2)
C15A 0.034(3) 0.030(3) 0.024(2) -0.004(2) -0.005(2) -0.004(2)
C16A 0.030(2) 0.033(3) 0.021(2) -0.003(2) -0.0050(19) -0.006(2)
C17A 0.033(3) 0.029(3) 0.026(3) -0.004(2) -0.004(2) -0.008(2)
C18A 0.038(3) 0.033(3) 0.037(3) -0.003(2) -0.010(2) -0.003(2)
C19A 0.032(3) 0.044(3) 0.040(3) -0.008(2) -0.017(2) -0.006(2)
C20A 0.038(3) 0.034(3) 0.032(3) -0.009(2) -0.009(2) -0.006(2)
C21A 0.037(3) 0.032(3) 0.044(3) -0.013(2) 0.002(2) -0.004(2)
C22A 0.040(3) 0.055(4) 0.063(4) -0.025(3) 0.011(3) -0.011(3)
C23A 0.049(3) 0.048(3) 0.051(4) -0.028(3) 0.003(3) -0.011(3)
C24A 0.053(4) 0.030(3) 0.064(4) -0.009(3) -0.009(3) 0.002(3)
F4A 0.043(2) 0.052(2) 0.097(3) -0.017(2) 0.022(2) -0.0049(16)
F5A 0.131(4) 0.062(3) 0.087(3) -0.052(2) -0.053(3) 0.028(3)
F6A 0.068(2) 0.0315(17) 0.063(2) 0.0003(16) 0.0131(18) -0.0055(16)
F7A 0.124(4) 0.046(2) 0.090(3) -0.014(2) 0.057(3) 0.002(2)
F8A 0.104(4) 0.065(3) 0.192(6) -0.078(4) -0.027(4) -0.007(3)
F9A 0.112(4) 0.046(2) 0.077(3) 0.003(2) 0.013(3) 0.022(2)

loop_
_atom_type_symbol
_atom_type_description
_atom_type_scat_dispersion_real
_atom_type_scat_dispersion_imag
_atom_type_scat_source
C C 0.0033 0.0016 'International Tables Vol C Tables 4.2.6.8 and 6.1.1.4'
H H 0.0000 0.0000 'International Tables Vol C Tables 4.2.6.8 and 6.1.1.4'
N N 0.0061 0.0033 'International Tables Vol C Tables 4.2.6.8 and 6.1.1.4'
O O 0.0106 0.0060 'International Tables Vol C Tables 4.2.6.8 and 6.1.1.4'
F F 0.0171 0.0103 'International Tables Vol C Tables 4.2.6.8 and 6.1.1.4'
Cu Cu 0.3201 1.2651 'International Tables Vol C Tables 4.2.6.8 and 6.1.1.4'

loop_
_geom_angle_atom_site_label_1
_geom_angle_atom_site_label_2
_geom_angle_atom_site_label_3
_geom_angle
_geom_angle_site_symmetry_1
_geom_angle_site_symmetry_3
_geom_angle_publ_flag
O4 Cu1 N1 174.15(16) . . ?
O4 Cu1 O1 90.60(16) . . ?
N1 Cu1 O1 93.62(16) . . ?
O4 Cu1 O5 89.72(14) . 2_665 ?
N1 Cu1 O5 86.43(14) . 2_665 ?
O1 Cu1 O5 175.01(15) . 2_665 ?
O4 Cu1 O2 94.74(15) . . ?
N1 Cu1 O2 89.72(15) . . ?
O1 Cu1 O2 84.14(15) . . ?
O5 Cu1 O2 90.87(14) 2_665 . ?
O4 Cu1 O3 87.91(14) . . ?
N1 Cu1 O3 88.60(14) . . ?
O1 Cu1 O3 82.81(15) . . ?
O5 Cu1 O3 102.19(13) 2_665 . ?
O2 Cu1 O3 166.70(14) . . ?
C2 O1 Cu1 123.1(4) . . ?
C4 O2 Cu1 122.5(4) . . ?
C7 O3 Cu1 119.7(3) . . ?
C9 O4 Cu1 127.4(3) . . ?
N3 O5 Cu1 123.0(3) . 2_665 ?
C11 N1 C12 117.3(4) . . ?
C11 N1 Cu1 121.0(3) . . ?
C12 N1 Cu1 121.7(3) . . ?
C12 N2 C13 116.4(4) . . ?
O5 N3 C17 116.6(4) . . ?
O5 N3 C21 117.4(4) . . ?
C17 N3 C21 125.9(4) . . ?
F3 C1 F3A 126.1(10) . . ?
F3 C1 F1A 54.2(8) . . ?
F3A C1 F1A 108.7(10) . . ?
F3 C1 F1 112.7(9) . . ?
F3A C1 F1 32.5(6) . . ?
F1A C1 F1 128.6(8) . . ?
F3 C1 F2 100.5(11) . . ?
F3A C1 F2 68.4(9) . . ?
F1A C1 F2 49.1(7) . . ?
F1 C1 F2 99.6(8) . . ?
F3 C1 F2A 40.7(7) . . ?
F3A C1 F2A 114.7(9) . . ?
F1A C1 F2A 94.7(6) . . ?
F1 C1 F2A 85.8(7) . . ?
F2 C1 F2A 137.0(9) . . ?
F3 C1 C2 118.2(8) . . ?
F3A C1 C2 114.9(8) . . ?
F1A C1 C2 116.0(7) . . ?
F1 C1 C2 113.0(7) . . ?
F2 C1 C2 110.4(8) . . ?
F2A C1 C2 106.3(7) . . ?
O1 C2 C3 127.4(6) . . ?
O1 C2 C1 115.1(6) . . ?
C3 C2 C1 117.4(6) . . ?
C4 C3 C2 122.7(5) . . ?
O2 C4 C3 127.7(5) . . ?
O2 C4 C5 113.8(5) . . ?
C3 C4 C5 118.4(5) . . ?
F4 C5 F5 107.3(8) . . ?
F4 C5 F6 110.7(9) . . ?
F5 C5 F6 101.8(7) . . ?
F4 C5 C4 114.6(6) . . ?
F5 C5 C4 110.6(7) . . ?
F6 C5 C4 111.0(7) . . ?
F8 C6 F7 107.0(4) . . ?
F8 C6 F9 107.1(4) . . ?
F7 C6 F9 107.2(4) . . ?
F8 C6 C7 111.8(4) . . ?
F7 C6 C7 110.8(4) . . ?
F9 C6 C7 112.6(4) . . ?
O3 C7 C8 128.1(5) . . ?
O3 C7 C6 114.2(4) . . ?
C8 C7 C6 117.7(4) . . ?
C9 C8 C7 123.2(4) . . ?
O4 C9 C8 128.4(5) . . ?
O4 C9 C10 112.9(4) . . ?
C8 C9 C10 118.6(4) . . ?
F12A C10 F11 84.3(6) . . ?
F12A C10 F10A 119.6(7) . . ?
F11 C10 F10A 107.5(6) . . ?
F12A C10 F10 108.1(7) . . ?
F11 C10 F10 122.5(7) . . ?
F10A C10 F10 18.2(5) . . ?
F12A C10 F12 21.6(4) . . ?
F11 C10 F12 105.8(6) . . ?
F10A C10 F12 109.4(6) . . ?
F10 C10 F12 93.9(6) . . ?
F12A C10 F11A 106.1(7) . . ?
F11 C10 F11A 22.7(4) . . ?
F10A C10 F11A 90.8(6) . . ?
F10 C10 F11A 108.2(6) . . ?
F12 C10 F11A 127.1(6) . . ?
F12A C10 C9 114.8(6) . . ?
F11 C10 C9 111.5(5) . . ?
F10A C10 C9 114.4(5) . . ?
F10 C10 C9 112.5(5) . . ?
F12 C10 C9 107.9(5) . . ?
F11A C10 C9 106.7(5) . . ?
N1 C11 C14 122.3(4) . . ?
N2 C12 N1 125.1(4) . . ?
N2 C13 C14 123.4(4) . . ?
C13 C14 C11 115.5(4) . . ?
C13 C14 C15 123.4(4) . . ?
C11 C14 C15 121.0(4) . . ?
C16 C15 C20 120.0(4) . . ?
C16 C15 C14 119.2(4) . . ?
C20 C15 C14 120.9(4) . . ?
C15 C16 C17 121.0(4) . . ?
C16 C17 N3 117.8(4) . . ?
C16 C17 C18 119.1(4) . . ?
N3 C17 C18 123.0(4) . . ?
C19 C18 C17 119.7(5) . . ?
C18 C19 C20 121.5(5) . . ?
C19 C20 C15 118.7(5) . . ?
C22 C21 N3 107.6(4) . . ?
C22 C21 C23 108.8(4) . . ?
N3 C21 C23 109.4(4) . . ?
C22 C21 C24 109.2(4) . . ?
N3 C21 C24 108.3(4) . . ?
C23 C21 C24 113.3(5) . . ?
F3A F1 C1 63.3(13) . . ?
F1A F2 C1 62.5(9) . . ?
F1A F2 F3A 104.5(12) . . ?
C1 F2 F3A 50.2(7) . . ?
F2A F3 F1A 151.0(17) . . ?
F2A F3 C1 82.7(13) . . ?
F1A F3 C1 68.8(10) . . ?
F2 F1A F3 121.4(13) . . ?
F2 F1A C1 68.4(9) . . ?
F3 F1A C1 57.0(8) . . ?
F3 F2A C1 56.6(10) . . ?
F1 F3A C1 84.1(15) . . ?
F1 F3A F2 141.6(18) . . ?
C1 F3A F2 61.4(8) . . ?
F11A F11 C10 86.0(14) . . ?
F11A F11 F12A 131.1(15) . . ?
C10 F11 F12A 47.5(4) . . ?
F12A F12 C10 70.6(15) . . ?
F11 F11A C10 71.3(13) . . ?
F12 F12A C10 87.8(16) . . ?
F12 F12A F11 135.6(17) . . ?
C10 F12A F11 48.2(5) . . ?
O1A Cu2 O4A 89.86(15) . . ?
O1A Cu2 O5A 92.24(14) . 2_566 ?
O4A Cu2 O5A 177.47(14) . 2_566 ?
O1A Cu2 N1A 173.22(15) . . ?
O4A Cu2 N1A 94.25(16) . . ?
O5A Cu2 N1A 83.79(14) 2_566 . ?
O1A Cu2 O3A 92.46(14) . . ?
O4A Cu2 O3A 85.39(14) . . ?
O5A Cu2 O3A 93.10(13) 2_566 . ?
N1A Cu2 O3A 93.24(15) . . ?
O1A Cu2 O2A 86.35(13) . . ?
O4A Cu2 O2A 86.62(14) . . ?
O5A Cu2 O2A 94.92(14) 2_566 . ?
N1A Cu2 O2A 88.51(14) . . ?
O3A Cu2 O2A 171.93(14) . . ?
C2A O1A Cu2 127.3(3) . . ?
C4A O2A Cu2 119.3(3) . . ?
C7A O3A Cu2 120.5(3) . . ?
C9A O4A Cu2 125.0(3) . . ?
N3A O5A Cu2 123.5(3) . 2_566 ?
C11A N1A C12A 116.6(4) . . ?
C11A N1A Cu2 121.2(3) . . ?
C12A N1A Cu2 121.7(3) . . ?
C12A N2A C13A 116.5(4) . . ?
O5A N3A C17A 116.1(4) . . ?
O5A N3A C21A 117.5(4) . . ?
C17A N3A C21A 126.2(4) . . ?
F2B C1A F1B 109.7(10) . . ?
F2B C1A F2C 129.7(10) . . ?
F1B C1A F2C 27.6(6) . . ?
F2B C1A F1C 66.3(8) . . ?
F1B C1A F1C 129.6(8) . . ?
F2C C1A F1C 114.9(8) . . ?
F2B C1A F3B 105.0(9) . . ?
F1B C1A F3B 103.6(8) . . ?
F2C C1A F3B 79.5(7) . . ?
F1C C1A F3B 41.3(5) . . ?
F2B C1A F3C 34.3(7) . . ?
F1B C1A F3C 80.8(7) . . ?
F2C C1A F3C 106.8(7) . . ?
F1C C1A F3C 98.8(6) . . ?
F3B C1A F3C 131.2(7) . . ?
F2B C1A C2A 112.2(8) . . ?
F1B C1A C2A 113.1(6) . . ?
F2C C1A C2A 111.5(6) . . ?
F1C C1A C2A 114.2(6) . . ?
F3B C1A C2A 112.7(6) . . ?
F3C C1A C2A 109.5(6) . . ?
O1A C2A C3A 129.3(5) . . ?
O1A C2A C1A 113.4(5) . . ?
C3A C2A C1A 117.4(5) . . ?
C2A C3A C4A 123.1(5) . . ?
O2A C4A C3A 128.8(5) . . ?
O2A C4A C5A 113.9(4) . . ?
C3A C4A C5A 117.3(4) . . ?
F6A C5A F4A 106.1(4) . . ?
F6A C5A F5A 107.2(5) . . ?
F4A C5A F5A 106.3(5) . . ?
F6A C5A C4A 112.2(4) . . ?
F4A C5A C4A 110.7(4) . . ?
F5A C5A C4A 113.9(5) . . ?
F7A C6A F8A 108.7(6) . . ?
F7A C6A F9A 105.6(6) . . ?
F8A C6A F9A 103.7(5) . . ?
F7A C6A C7A 114.3(5) . . ?
F8A C6A C7A 111.4(5) . . ?
F9A C6A C7A 112.5(5) . . ?
O3A C7A C8A 128.3(5) . . ?
O3A C7A C6A 115.0(5) . . ?
C8A C7A C6A 116.7(5) . . ?
C9A C8A C7A 123.0(5) . . ?
O4A C9A C8A 129.2(5) . . ?
O4A C9A C10A 113.5(5) . . ?
C8A C9A C10A 117.3(5) . . ?
F11B C10A F10C 78.6(8) . . ?
F11B C10A F10B 105.4(8) . . ?
F10C C10A F10B 124.4(7) . . ?
F11B C10A F11C 125.1(8) . . ?
F10C C10A F11C 106.9(7) . . ?
F10B C10A F11C 26.8(4) . . ?
F11B C10A F12C 106.8(8) . . ?
F10C C10A F12C 28.8(5) . . ?
F10B C10A F12C 110.3(8) . . ?
F11C C10A F12C 86.0(7) . . ?
F11B C10A F12B 24.7(6) . . ?
F10C C10A F12B 101.4(7) . . ?
F10B C10A F12B 84.8(7) . . ?
F11C C10A F12B 109.0(8) . . ?
F12C C10A F12B 127.9(8) . . ?
F11B C10A C9A 110.7(7) . . ?
F10C C10A C9A 115.0(6) . . ?
F10B C10A C9A 114.6(6) . . ?
F11C C10A C9A 114.9(6) . . ?
F12C C10A C9A 108.7(7) . . ?
F12B C10A C9A 108.8(6) . . ?
N1A C11A C14A 122.4(4) . . ?
N2A C12A N1A 125.7(5) . . ?
N2A C13A C14A 122.9(4) . . ?
C11A C14A C13A 116.0(4) . . ?
C11A C14A C15A 121.5(4) . . ?
C13A C14A C15A 122.5(4) . . ?
C20A C15A C16A 119.1(5) . . ?
C20A C15A C14A 122.0(4) . . ?
C16A C15A C14A 118.9(4) . . ?
C17A C16A C15A 120.2(4) . . ?
C16A C17A C18A 120.2(5) . . ?
C16A C17A N3A 116.9(4) . . ?
C18A C17A N3A 122.9(4) . . ?
C19A C18A C17A 119.3(5) . . ?
C18A C19A C20A 121.2(5) . . ?
C19A C20A C15A 120.1(5) . . ?
N3A C21A C24A 109.9(4) . . ?
N3A C21A C23A 107.4(4) . . ?
C24A C21A C23A 109.8(5) . . ?
N3A C21A C22A 108.0(4) . . ?
C24A C21A C22A 112.9(5) . . ?
C23A C21A C22A 108.6(5) . . ?
F2C F1B C1A 76.6(15) . . ?
F2C F1B F3C 124.6(17) . . ?
C1A F1B F3C 51.3(5) . . ?
F3C F2B C1A 81.3(15) . . ?
F3C F2B F1C 136.0(19) . . ?
C1A F2B F1C 59.3(8) . . ?
F1C F3B C1A 68.5(8) . . ?
F1C F3B F2C 111.8(10) . . ?
C1A F3B F2C 49.5(5) . . ?
F3B F1C C1A 70.2(8) . . ?
F3B F1C F2B 120.7(12) . . ?
C1A F1C F2B 54.4(7) . . ?
F1B F2C C1A 75.8(15) . . ?
F1B F2C F3B 120.2(17) . . ?
C1A F2C F3B 51.0(5) . . ?
F2B F3C C1A 64.5(13) . . ?
F2B F3C F1B 106.1(15) . . ?
C1A F3C F1B 47.9(5) . . ?
F11C F10B C10A 76.8(13) . . ?
F12B F11B C10A 87.0(18) . . ?
F12B F11B F10C 133(2) . . ?
C10A F11B F10C 50.7(6) . . ?
F11B F12B C10A 68.4(17) . . ?
F12C F10C C10A 79.7(14) . . ?
F12C F10C F11B 129.2(16) . . ?
C10A F10C F11B 50.7(6) . . ?
F10B F11C C10A 76.5(13) . . ?
F10C F12C C10A 71.6(13) . . ?

loop_
_geom_bond_atom_site_label_1
_geom_bond_atom_site_label_2
_geom_bond_distance
_geom_bond_site_symmetry_2
_geom_bond_publ_flag
Cu1 O4 1.921(3) . ?
Cu1 N1 2.001(4) . ?
Cu1 O1 2.062(5) . ?
Cu1 O5 2.111(3) 2_665 ?
Cu1 O2 2.165(4) . ?
Cu1 O3 2.212(4) . ?
O1 C2 1.256(7) . ?
O2 C4 1.252(7) . ?
O3 C7 1.247(6) . ?
O4 C9 1.279(6) . ?
O5 N3 1.295(5) . ?
O5 Cu1 2.111(3) 2_665 ?
N1 C11 1.331(6) . ?
N1 C12 1.346(6) . ?
N2 C12 1.326(6) . ?
N2 C13 1.338(6) . ?
N3 C17 1.406(6) . ?
N3 C21 1.528(6) . ?
C1 F3 1.206(13) . ?
C1 F3A 1.230(13) . ?
C1 F1A 1.341(12) . ?
C1 F1 1.369(11) . ?
C1 F2 1.405(15) . ?
C1 F2A 1.432(12) . ?
C1 C2 1.491(9) . ?
C2 C3 1.397(8) . ?
C3 C4 1.381(8) . ?
C4 C5 1.526(9) . ?
C5 F4 1.254(9) . ?
C5 F5 1.320(9) . ?
C5 F6 1.327(10) . ?
C6 F8 1.329(6) . ?
C6 F7 1.335(6) . ?
C6 F9 1.335(6) . ?
C6 C7 1.529(7) . ?
C7 C8 1.398(7) . ?
C8 C9 1.377(7) . ?
C9 C10 1.516(7) . ?
C10 F12A 1.301(10) . ?
C10 F11 1.315(9) . ?
C10 F10A 1.322(9) . ?
C10 F10 1.336(10) . ?
C10 F12 1.379(9) . ?
C10 F11A 1.385(9) . ?
C11 C14 1.387(7) . ?
C13 C14 1.382(7) . ?
C14 C15 1.488(7) . ?
C15 C16 1.385(7) . ?
C15 C20 1.411(7) . ?
C16 C17 1.396(7) . ?
C17 C18 1.409(7) . ?
C18 C19 1.381(7) . ?
C19 C20 1.396(7) . ?
C21 C22 1.526(7) . ?
C21 C23 1.529(7) . ?
C21 C24 1.530(7) . ?
F1 F3A 0.740(13) . ?
F2 F1A 1.141(14) . ?
F2 F3A 1.487(17) . ?
F3 F2A 0.941(14) . ?
F3 F1A 1.166(14) . ?
F11 F11A 0.537(10) . ?
F11 F12A 1.757(12) . ?
F12 F12A 0.509(10) . ?
Cu2 O1A 1.949(3) . ?
Cu2 O4A 1.991(4) . ?
Cu2 O5A 2.002(3) 2_566 ?
Cu2 N1A 2.005(4) . ?
Cu2 O3A 2.254(4) . ?
Cu2 O2A 2.293(4) . ?
O1A C2A 1.271(6) . ?
O2A C4A 1.234(6) . ?
O3A C7A 1.241(6) . ?
O4A C9A 1.266(6) . ?
O5A N3A 1.298(5) . ?
O5A Cu2 2.002(3) 2_566 ?
N1A C11A 1.345(6) . ?
N1A C12A 1.346(6) . ?
N2A C12A 1.324(6) . ?
N2A C13A 1.339(7) . ?
N3A C17A 1.430(6) . ?
N3A C21A 1.513(6) . ?
C1A F2B 1.257(15) . ?
C1A F1B 1.310(12) . ?
C1A F2C 1.314(11) . ?
C1A F1C 1.329(10) . ?
C1A F3B 1.343(10) . ?
C1A F3C 1.377(10) . ?
C1A C2A 1.514(8) . ?
C2A C3A 1.388(7) . ?
C3A C4A 1.402(7) . ?
C4A C5A 1.534(7) . ?
C5A F6A 1.317(6) . ?
C5A F4A 1.324(6) . ?
C5A F5A 1.328(7) . ?
C6A F7A 1.303(7) . ?
C6A F8A 1.316(8) . ?
C6A F9A 1.330(8) . ?
C6A C7A 1.530(8) . ?
C7A C8A 1.395(8) . ?
C8A C9A 1.379(8) . ?
C9A C10A 1.521(8) . ?
C10A F11B 1.306(12) . ?
C10A F10C 1.307(10) . ?
C10A F10B 1.328(10) . ?
C10A F11C 1.330(10) . ?
C10A F12C 1.355(12) . ?
C10A F12B 1.403(12) . ?
C11A C14A 1.375(7) . ?
C13A C14A 1.392(7) . ?
C14A C15A 1.490(7) . ?
C15A C20A 1.390(7) . ?
C15A C16A 1.397(7) . ?
C16A C17A 1.389(7) . ?
C17A C18A 1.394(7) . ?
C18A C19A 1.372(7) . ?
C19A C20A 1.384(7) . ?
C21A C24A 1.517(8) . ?
C21A C23A 1.529(8) . ?
C21A C22A 1.535(8) . ?
F1B F2C 0.626(12) . ?
F1B F3C 1.742(13) . ?
F2B F3C 0.784(15) . ?
F2B F1C 1.417(16) . ?
F3B F1C 0.943(10) . ?
F3B F2C 1.699(13) . ?
F10B F11C 0.615(10) . ?
F11B F12B 0.586(13) . ?
F11B F10C 1.655(14) . ?
F10C F12C 0.663(11) . ?
